data_1532205
loop_
_publ_author_name
'Schmidt, T.'
'Jeitschko, W.'

_publ_section_title
;
 Preparation and crystal structure of the ternary lanthanoid platinum
 antimonides Ln3 Pt7 Sb4 (Ln = Ce, Pr, Nd and Sm) with (Er3Pd7 P4) type
 structure
;
_journal_name_full 'Zeitschrift fuer Anorganische und Allgemeine Chemie'
_journal_page_first 927
_journal_page_last 932
_journal_volume 628
_journal_year 2002
_chemical_formula_sum 'Pt7 Sb4 Sm3'
_chemical_name_systematic 'Sm3 Pt7 Sb4'
_space_group_IT_number 12
_symmetry_space_group_name_Hall '-C 2y'
_symmetry_space_group_name_H-M 'C 1 2/m 1'
_cell_angle_alpha 90
_cell_angle_beta 128.76
_cell_angle_gamma 90
_cell_formula_units_Z 2
_cell_length_a 16.395
_cell_length_b 4.271
_cell_length_c 10.318
_cell_volume 563.386
_citation_journal_id_ASTM ZAACAB
_cod_data_source_file Schmidt_ZAACAB_2002_1042.cif
_cod_data_source_block Pt7Sb4Sm3
_cod_original_cell_volume 563.3859
_cod_database_code 1532205

loop_
_symmetry_equiv_pos_as_xyz
x,y,z
-x,y,-z
-x,-y,-z
x,-y,z
x+1/2,y+1/2,z
-x+1/2,y+1/2,-z
-x+1/2,-y+1/2,-z
x+1/2,-y+1/2,z

loop_
_atom_site_label
_atom_site_type_symbol
_atom_site_fract_x
_atom_site_fract_y
_atom_site_fract_z
_atom_site_occupancy
_atom_site_U_iso_or_equiv
Pt1 Pt 0.01438 0 0.32157 1 0.0
Sb1 Sb 0.17082 0 0.025 1 0.0
Pt3 Pt 0.37646 0 0.15376 1 0.0
Sm1 Sm 0.17458 0 0.6867 1 0.0
Pt4 Pt 0 0.5 0.5 1 0.0
Sm2 Sm 0 0.5 0 1 0.0
Sb2 Sb 0.36204 0 0.5908 1 0.0
Pt2 Pt 0.16957 0 0.27277 1 0.0
